data_2005413
loop_
_publ_author_name
'Rontoyianni, A.'
'Mavridis, I. M.'

_publ_contact_author
;
        Irene M. Mavridis
        Institute of Physical Chemistry
        NCSR Demokritos
        P.O. Box 60228
        Aghia Paraskevi
        15310 Athens
        Greece
;
_publ_section_title
;
 \b-Cyclodextrin Nonanoic Acid 1:1 Complex
;
_journal_issue 9
_journal_name_full 'Acta Crystallographica Section C'
_journal_page_first 2277
_journal_page_last 2281
_journal_paper_doi 10.1107/S0108270196002156
_journal_volume 52
_journal_year 1996
_chemical_formula_moiety '2C42 H70 O35 , 1.6C9 H18 O2 , 23.9H2 O'
_chemical_formula_structural
;
(C42 H70 O35)2 (H2 O) 23.9 (C9 H18 O2)1.6
;
_chemical_formula_sum 'C98.4 H216.6 O97.1'
_chemical_formula_weight 2953.55
_chemical_name_common '\b-Cyclodextrin-nonanoic acid complex'
_chemical_name_systematic
;
cyclomaltoheptaose-nonanoic acid complex
;
_space_group_IT_number 1
_symmetry_cell_setting triclinic
_symmetry_space_group_name_Hall 'P 1'
_symmetry_space_group_name_H-M 'P 1'
_audit_creation_method SHELXL
_cell_angle_alpha 103.159(5)
_cell_angle_beta 112.994(5)
_cell_angle_gamma 99.352(5)
_cell_formula_units_Z 1
_cell_length_a 18.056(3)
_cell_length_b 15.446(2)
_cell_length_c 15.452(2)
_cell_measurement_reflns_used 25
_cell_measurement_temperature 293(2)
_cell_measurement_theta_max 11.5
_cell_measurement_theta_min 5.5
_cell_volume 3707.8(9)
_computing_cell_refinement 'CRYSTAL LOGIC'
_computing_data_collection 'CRYSTAL LOGIC'
_computing_data_reduction 'CRYSTAL LOGIC'
_computing_molecular_graphics 'O (Jones & Kjeldgaad, 1993)'
_computing_publication_material SHELXL93
_computing_structure_refinement 'SHELXL93 (Sheldrick, 1993)'
_computing_structure_solution 'isomorphic method (Rontoyianni et all, 1994)'
_diffrn_ambient_temperature 293(2)
_diffrn_measurement_device 'Syntex P2~1~'
_diffrn_measurement_method '\q-2\q scans with scan speed 4.5\% min^-1^'
_diffrn_radiation_source 'fine-focus sealed tube'
_diffrn_radiation_type 'MoK\a Nb-filtered'
_diffrn_radiation_wavelength 0.71069
_diffrn_reflns_av_R_equivalents 0.0000
_diffrn_reflns_av_sigmaI/netI 0.0652
_diffrn_reflns_limit_h_max 16
_diffrn_reflns_limit_h_min -18
_diffrn_reflns_limit_k_max 15
_diffrn_reflns_limit_k_min -15
_diffrn_reflns_limit_l_max 15
_diffrn_reflns_limit_l_min 0
_diffrn_reflns_number 8325
_diffrn_reflns_theta_max 21.00
_diffrn_reflns_theta_min 1.28
_diffrn_standards_decay_% 0
_diffrn_standards_interval_count 67
_diffrn_standards_interval_time '95 min'
_diffrn_standards_number 3
_exptl_absorpt_coefficient_mu 0.117
_exptl_absorpt_correction_type none
_exptl_crystal_colour colourless
_exptl_crystal_density_diffrn 1.323
_exptl_crystal_density_method none
_exptl_crystal_description 'diamond shaped'
_exptl_crystal_F_000 1584
_exptl_crystal_size_max 0.8
_exptl_crystal_size_mid 0.4
_exptl_crystal_size_min 0.2
_refine_diff_density_max 0.573
_refine_diff_density_min -0.375
_refine_ls_abs_structure_details 'Flack (1983)'
_refine_ls_abs_structure_Flack -1.(2)
_refine_ls_extinction_method none
_refine_ls_goodness_of_fit_all 1.094
_refine_ls_goodness_of_fit_obs 0.978
_refine_ls_hydrogen_treatment 'riding on C atoms. U's 1.2 of the latter'
_refine_ls_matrix_type fullcycle
_refine_ls_number_parameters 1096
_refine_ls_number_reflns 8311
_refine_ls_number_restraints 0
_refine_ls_restrained_S_all 1.142
_refine_ls_restrained_S_obs 0.978
_refine_ls_R_factor_all 0.1270
_refine_ls_R_factor_obs 0.0783
_refine_ls_shift/esd_max -1.626
_refine_ls_shift/esd_mean 0.225
_refine_ls_structure_factor_coef Fsqd
_refine_ls_weighting_details 'w = 1/[\s^2^(Fo^2^)+(0.1816P)^2^+6.3005P] where P=(Fo^2^+2Fc^2^)/3'
_refine_ls_weighting_scheme calc
_refine_ls_wR_factor_all 0.2939
_refine_ls_wR_factor_obs 0.2069
_reflns_number_observed 5872
_reflns_number_total 8325
_reflns_observed_criterion >2sigma(I)
_cod_data_source_file pa1218.cif
_cod_data_source_block cdnon
_cod_depositor_comments
;
The following automatic conversions were performed:
'_symmetry_cell_setting' value 'Triclinic' changed to 'triclinic'
according to '/home/saulius/struct/CIF-dictionaries/cif_core.dic'
dictionary named 'cif_core.dic' version 2.4.1 from 2010-06-29.

Automatic conversion script
Id: cif_fix_enum 1527 2010-12-29 10:47:43Z saulius 

The following automatic conversions were performed:

'_symmetry_cell_setting' value 'Triclinic' changed to 'triclinic'
according to /home/saulius/struct/CIF-dictionaries/cif_core.dic
dictionary named 'cif_core.dic' version 2.4.1 from 2010-06-29.

Automatic conversion script
Id: cif_fix_values 1715 2011-07-08 13:25:40Z adriana 

The following automatic conversions were performed:

'_refine_ls_weighting_scheme' value 'calc w =
1/[\s^2^(Fo^2^)+(0.1816P)^2^+6.3005P] where P=(Fo^2^+2Fc^2^)/3' was
changed to 'calc'. New tag '_refine_ls_weighting_details' was
created. The value of the new tag was set to 'w =
1/[\s^2^(Fo^2^)+(0.1816P)^2^+6.3005P] where P=(Fo^2^+2Fc^2^)/3'.

Automatic conversion script
Id: cif_fix_values 3143 2015-03-26 13:38:13Z robertas 
;
_cod_database_code 2005413

loop_
_symmetry_equiv_pos_as_xyz
'x, y, z'

loop_
_atom_site_aniso_label
_atom_site_aniso_U_11
_atom_site_aniso_U_22
_atom_site_aniso_U_33
_atom_site_aniso_U_12
_atom_site_aniso_U_13
_atom_site_aniso_U_23
OA21 0.064(6) 0.062(6) 0.057(6) 0.023(5) 0.017(5) 0.031(5)
OA31 0.062(6) 0.079(7) 0.069(7) 0.025(6) 0.034(6) 0.037(6)
O61B 0.080(18) 0.10(2) 0.069(18) 0.026(16) 0.018(14) 0.047(18)
OA22 0.053(6) 0.071(7) 0.084(8) 0.024(5) 0.033(6) 0.041(6)
OA32 0.046(5) 0.057(6) 0.082(7) 0.009(5) 0.037(5) 0.031(5)
OA62 0.057(6) 0.084(8) 0.069(7) 0.022(6) 0.020(6) 0.036(6)
OA23 0.058(6) 0.052(6) 0.057(6) 0.005(5) 0.032(5) 0.005(5)
OA33 0.041(5) 0.051(6) 0.064(6) -0.006(4) 0.022(5) 0.001(5)
OA63 0.079(9) 0.150(14) 0.095(10) 0.068(9) 0.035(8) 0.026(9)
OA24 0.035(5) 0.064(6) 0.046(5) 0.003(4) 0.019(4) 0.018(5)
OA34 0.031(5) 0.076(7) 0.045(6) -0.002(5) 0.009(4) 0.019(5)
OA64 0.086(8) 0.101(10) 0.093(9) 0.050(7) 0.051(7) 0.036(8)
OA25 0.060(6) 0.055(6) 0.055(6) -0.003(5) 0.024(5) 0.019(5)
OA35 0.045(5) 0.066(6) 0.058(6) 0.008(5) 0.010(5) 0.035(5)
O65A 0.16(3) 0.12(3) 0.33(7) 0.05(2) 0.17(4) 0.08(3)
O65B 0.009(14) 0.13(3) 0.15(4) 0.019(14) 0.022(16) 0.07(3)
OA26 0.040(5) 0.049(5) 0.048(6) 0.001(4) 0.011(5) 0.009(5)
OA36 0.040(5) 0.054(6) 0.078(7) 0.010(5) 0.014(5) 0.010(5)
OA66 0.063(7) 0.075(8) 0.096(9) -0.005(6) 0.044(6) 0.034(7)
OA27 0.059(6) 0.057(6) 0.053(6) 0.017(5) 0.005(5) 0.006(5)
OA37 0.051(6) 0.052(6) 0.063(6) 0.016(5) 0.022(5) 0.009(5)
OA67 0.078(8) 0.089(9) 0.093(9) -0.020(7) 0.035(7) -0.004(7)
OB21 0.047(6) 0.053(6) 0.049(6) 0.008(5) 0.008(5) 0.011(5)
OB31 0.035(5) 0.082(7) 0.059(6) 0.002(5) 0.020(5) 0.012(5)
OB61 0.059(6) 0.083(8) 0.060(7) 0.030(6) 0.020(5) 0.025(6)
OB22 0.051(6) 0.054(6) 0.056(6) -0.013(5) 0.022(5) -0.001(5)
OB32 0.035(5) 0.057(6) 0.058(6) 0.007(4) 0.021(5) 0.003(5)
OB62 0.050(6) 0.077(8) 0.073(8) 0.003(5) -0.007(6) 0.011(6)
OB23 0.061(6) 0.049(6) 0.071(7) 0.013(5) 0.033(5) 0.031(5)
OB33 0.051(6) 0.069(7) 0.091(8) 0.022(5) 0.032(6) 0.044(6)
OB63 0.076(9) 0.103(11) 0.155(15) -0.005(8) -0.002(9) 0.076(11)
OB24 0.055(6) 0.076(7) 0.070(7) 0.016(5) 0.037(5) 0.036(6)
OB34 0.049(6) 0.077(7) 0.057(6) 0.031(5) 0.027(5) 0.035(5)
OB64 0.082(8) 0.068(8) 0.132(11) 0.013(6) 0.067(8) 0.026(7)
OB25 0.057(6) 0.052(6) 0.056(6) 0.020(5) 0.026(5) 0.013(5)
OB35 0.044(5) 0.061(6) 0.051(6) 0.016(5) 0.007(5) 0.008(5)
OB65 0.104(12) 0.143(14) 0.20(2) 0.032(10) 0.111(14) 0.032(13)
OB26 0.043(5) 0.056(6) 0.061(6) 0.015(5) 0.016(5) 0.021(5)
OB36 0.041(5) 0.048(6) 0.084(7) 0.002(4) 0.018(5) 0.015(5)
OB66 0.094(9) 0.089(9) 0.129(12) 0.038(7) 0.075(9) 0.036(8)
OB27 0.073(7) 0.063(7) 0.054(6) 0.018(5) 0.010(6) 0.028(5)
OB37 0.051(6) 0.062(6) 0.071(7) -0.001(5) 0.018(5) 0.029(6)
O67A 0.105(17) 0.21(3) 0.119(18) 0.091(18) 0.040(14) 0.058(18)
O161 0.32(7) 0.25(5) 0.25(5) 0.10(5) 0.03(5) 0.10(4)
O162 0.52(10) 0.38(6) 0.28(5) 0.29(7) 0.23(6) 0.23(5)
O163 0.60(9) 0.56(9) 0.27(5) 0.51(8) 0.29(6) 0.29(6)
O164 0.20(2) 0.130(15) 0.148(17) 0.075(14) 0.105(16) 0.035(13)
O16A 0.36(6) 0.49(8) 0.24(5) 0.18(6) 0.19(5) 0.06(5)
O16B 0.62(9) 0.33(5) 0.80(12) 0.38(6) 0.57(9) 0.37(7)
O166 0.109(10) 0.075(9) 0.178(16) 0.007(8) 0.101(11) 0.034(9)
O167 0.094(9) 0.093(9) 0.082(8) 0.040(7) 0.031(7) 0.006(7)
O121 0.43(5) 0.14(2) 0.35(4) 0.15(3) 0.28(4) 0.13(3)
O122 0.19(3) 0.28(3) 0.17(2) -0.04(2) 0.08(2) 0.02(2)
O123 0.30(3) 0.16(2) 0.129(17) -0.04(2) 0.11(2) 0.016(15)
O125 0.63(9) 0.27(3) 0.34(5) -0.23(5) 0.38(6) -0.21(4)
O127 0.22(2) 0.087(11) 0.120(14) 0.015(12) -0.007(14) 0.044(10)
O261 0.127(13) 0.167(15) 0.093(10) 0.065(12) 0.050(10) 0.056(11)
O262 0.25(3) 0.19(2) 0.25(4) 0.06(2) 0.14(3) 0.07(2)
O265 0.091(10) 0.118(12) 0.105(11) 0.015(9) 0.054(9) -0.006(9)
O266 0.166(18) 0.125(14) 0.135(14) 0.034(13) 0.083(14) 0.017(11)
O26A 0.23(4) 0.39(8) 0.27(4) -0.08(5) 0.10(3) 0.13(4)
O26B 0.34(5) 0.41(7) 0.26(4) 0.23(5) 0.20(4) 0.16(4)
O222 0.25(3) 0.119(15) 0.084(11) -0.069(16) 0.086(15) -0.005(10)
O223 0.46(8) 0.22(4) 0.29(5) 0.19(5) 0.30(6) 0.17(4)
O224 0.23(3) 0.17(2) 0.23(3) 0.09(2) 0.05(2) 0.03(2)

loop_
_atom_site_label
_atom_site_occupancy
_atom_site_fract_x
_atom_site_fract_y
_atom_site_fract_z
_atom_site_U_iso_or_equiv
_atom_site_thermal_displace_type
_atom_site_calc_flag
_atom_site_refinement_flags
_atom_site_type_symbol
CA11 1 0.2095 0.0353 0.2526 0.053(4) Uiso d . C
HA11 1 0.1979 -0.0210 0.2696 0.064 Uiso calc R H
CA21 1 0.2773(10) 0.0349(12) 0.2176(13) 0.061(4) Uiso d . C
HA21 1 0.2573(10) -0.0206(12) 0.1598(13) 0.074 Uiso calc R H
OA21 1 0.3497(8) 0.0284(8) 0.2931(9) 0.061(3) Uani d . O
CA31 1 0.2927(10) 0.1188(11) 0.1851(12) 0.053(4) Uiso d . C
HA31 1 0.3133(10) 0.1745(11) 0.2427(12) 0.064 Uiso calc R H
OA31 1 0.3533(8) 0.1184(9) 0.1496(9) 0.065(3) Uani d . O
CA41 1 0.2112(9) 0.1220(11) 0.1065(11) 0.046(3) Uiso d . C
HA41 1 0.1928(9) 0.0712(11) 0.0450(11) 0.055 Uiso calc R H
OA41 1 0.2291(7) 0.2106(8) 0.0902(8) 0.051(2) Uiso d . O
CA51 1 0.1445(10) 0.1169(11) 0.1408(12) 0.052(3) Uiso d . C
HA51 1 0.1605(10) 0.1736(11) 0.1959(12) 0.062 Uiso calc R H
OA51 1 0.1336(7) 0.0394(8) 0.1751(9) 0.057(3) Uiso d . O
CA61 1 0.0598(15) 0.1080(17) 0.0623(19) 0.091(6) Uiso d . C
O61A* 0.50(3) -0.0024(15) 0.0917(16) 0.0829(18) 0.071(9) Uiso d P O
O61B* 0.50(3) 0.0334(16) 0.042(2) -0.005(2) 0.084(11) Uani d P O
CA12 1 0.2080(9) 0.2101(11) -0.0087(11) 0.047(3) Uiso d . C
HA12 1 0.1932(9) 0.1463(11) -0.0516(11) 0.056 Uiso calc R H
CA22 1 0.2867(10) 0.2673(11) -0.0062(12) 0.053(4) Uiso d . C
HA22 1 0.2741(10) 0.2692(11) -0.0734(12) 0.063 Uiso calc R H
OA22 1 0.3540(7) 0.2244(9) 0.0251(10) 0.065(3) Uani d . O
CA32 1 0.3091(9) 0.3638(10) 0.0607(11) 0.044(3) Uiso d . C
HA32 1 0.3212(9) 0.3632(10) 0.1281(11) 0.053 Uiso calc R H
OA32 1 0.3811(7) 0.4203(8) 0.0614(9) 0.058(3) Uani d . O
CA42 1 0.2369(9) 0.4035(10) 0.0224(11) 0.043(3) Uiso d . C
HA42 1 0.2285(9) 0.4101(10) -0.0421(11) 0.051 Uiso calc R H
OA42 1 0.2576(7) 0.4935(8) 0.0933(8) 0.050(2) Uiso d . O
CA52 1 0.1573(10) 0.3428(11) 0.0123(12) 0.052(4) Uiso d . C
HA52 1 0.1620(10) 0.3456(11) 0.0783(12) 0.063 Uiso calc R H
OA52 1 0.1413(7) 0.2476(8) -0.0453(9) 0.055(2) Uiso d . O
CA62 1 0.0785(10) 0.3697(12) -0.0460(12) 0.054(4) Uiso d . C
HA6A 1 0.0291(10) 0.3235(12) -0.0579(12) 0.064 Uiso calc R H
HA6B 1 0.0792(10) 0.4286(12) -0.0062(12) 0.064 Uiso calc R H
OA62 1 0.0729(8) 0.3768(9) -0.1371(10) 0.070(3) Uani d . O
CA13 1 0.2464(9) 0.5682(10) 0.0569(12) 0.046(3) Uiso d . C
HA13 1 0.2291(9) 0.5470(10) -0.0147(12) 0.055 Uiso calc R H
CA23 1 0.3287(9) 0.6442(11) 0.1074(11) 0.048(3) Uiso d . C
HA23 1 0.3204(9) 0.6939(11) 0.0782(11) 0.058 Uiso calc R H
OA23 1 0.3898(7) 0.6086(8) 0.0880(9) 0.057(3) Uani d . O
CA33 1 0.3538(9) 0.6838(10) 0.2173(11) 0.046(3) Uiso d . C
HA33 1 0.3633(9) 0.6355(10) 0.2485(11) 0.056 Uiso calc R H
OA33 1 0.4289(7) 0.7588(8) 0.2627(9) 0.058(3) Uani d . O
CA43 1 0.2843(9) 0.7180(11) 0.2289(11) 0.047(3) Uiso d . C
HA43 1 0.2764(9) 0.7682(11) 0.2004(11) 0.057 Uiso calc R H
OA43 1 0.3074(7) 0.7522(7) 0.3337(8) 0.045(2) Uiso d . O
CA53 1 0.2032(9) 0.6398(11) 0.1777(12) 0.050(3) Uiso d . C
HA53 1 0.2107(9) 0.5908(11) 0.2083(12) 0.060 Uiso calc R H
OA53 1 0.1830(7) 0.6028(8) 0.0743(8) 0.056(2) Uiso d . O
CA63 1 0.1306(11) 0.6707(12) 0.1818(14) 0.064(4) Uiso d . C
HA6C 1 0.0798(11) 0.6199(12) 0.1425(14) 0.076 Uiso calc R H
HA6D 1 0.1385(11) 0.6890(12) 0.2499(14) 0.076 Uiso calc R H
OA63 1 0.1224(9) 0.7465(12) 0.1450(12) 0.107(5) Uani d . O
CA14 1 0.3058(9) 0.8439(10) 0.3748(11) 0.046(3) Uiso d . C
HA14 1 0.2993(9) 0.8754(10) 0.3250(11) 0.055 Uiso calc R H
CA24 1 0.3898(9) 0.8932(10) 0.4627(10) 0.041(3) Uiso d . C
HA24 1 0.3898(9) 0.9571(10) 0.4899(10) 0.049 Uiso calc R H
OA24 1 0.4569(7) 0.8966(8) 0.4369(8) 0.049(2) Uani d . O
CA34 1 0.3992(9) 0.8470(11) 0.5411(11) 0.044(3) Uiso d . C
HA34 1 0.3994(9) 0.7831(11) 0.5148(11) 0.053 Uiso calc R H
OA34 1 0.4762(7) 0.8938(8) 0.6298(8) 0.056(3) Uani d . O
CA44 1 0.3262(9) 0.8452(10) 0.5664(11) 0.043(3) Uiso d . C
HA44 1 0.3296(9) 0.9083(10) 0.6015(11) 0.052 Uiso calc R H
OA44 1 0.3330(7) 0.7889(8) 0.6303(8) 0.050(2) Uiso d . O
CA54 1 0.2427(9) 0.8034(11) 0.4739(11) 0.048(3) Uiso d . C
HA54 1 0.2344(9) 0.7368(11) 0.4469(11) 0.057 Uiso calc R H
OA54 1 0.2392(7) 0.8459(8) 0.3996(8) 0.050(2) Uiso d . O
CA64 1 0.1716(11) 0.8181(12) 0.4952(14) 0.063(4) Uiso d . C
HA6E 1 0.1199(11) 0.7905(12) 0.4343(14) 0.076 Uiso calc R H
HA6F 1 0.1685(11) 0.7867(12) 0.5419(14) 0.076 Uiso calc R H
OA64 1 0.1789(9) 0.9143(10) 0.5355(11) 0.086(4) Uani d . O
CA15 1 0.3297(10) 0.8261(11) 0.7213(12) 0.051(3) Uiso d . C
HA15 1 0.3297(10) 0.8911(11) 0.7310(12) 0.061 Uiso calc R H
CA25 1 0.4080(10) 0.8208(11) 0.8048(12) 0.054(4) Uiso d . C
HA25 1 0.4072(10) 0.8481(11) 0.8682(12) 0.065 Uiso calc R H
OA25 1 0.4823(7) 0.8720(8) 0.8064(9) 0.060(3) Uani d . O
CA35 1 0.4065(9) 0.7212(10) 0.7924(11) 0.047(3) Uiso d . C
HA35 1 0.4086(9) 0.6934(10) 0.7300(11) 0.056 Uiso calc R H
OA35 1 0.4780(7) 0.7147(8) 0.8747(9) 0.059(3) Uani d . O
CA45 1 0.3268(9) 0.6700(10) 0.7897(11) 0.040(3) Uiso d . C
HA45 1 0.3263(9) 0.6940(10) 0.8539(11) 0.048 Uiso calc R H
OA45 1 0.3238(7) 0.5723(8) 0.7690(8) 0.047(2) Uiso d . O
CA55 1 0.2511(10) 0.6779(12) 0.7085(13) 0.057(4) Uiso d . C
HA55 1 0.2494(10) 0.6481(12) 0.6442(13) 0.069 Uiso calc R H
OA55 1 0.2576(8) 0.7766(8) 0.7214(9) 0.061(3) Uiso d . O
CA65 1 0.1708(14) 0.6375(15) 0.7080(17) 0.087(6) Uiso d . C
O65A* 0.62(4) 0.178(2) 0.673(2) 0.804(4) 0.18(2) Uani d P O
O65B* 0.38(4) 0.0987(14) 0.648(2) 0.628(3) 0.094(16) Uani d P O
CA16 1 0.3161(9) 0.5286(10) 0.8376(11) 0.040(3) Uiso d . C
HA16 1 0.3222(9) 0.5755(10) 0.8965(11) 0.048 Uiso calc R H
CA26 1 0.3862(9) 0.4822(10) 0.8677(11) 0.043(3) Uiso d . C
HA26 1 0.3806(9) 0.4512(10) 0.9144(11) 0.052 Uiso calc R H
OA26 1 0.4652(7) 0.5495(8) 0.9162(8) 0.052(2) Uani d . O
CA36 1 0.3765(9) 0.4102(10) 0.7776(12) 0.048(3) Uiso d . C
HA36 1 0.3806(9) 0.4398(10) 0.7293(12) 0.057 Uiso calc R H
OA36 1 0.4408(7) 0.3643(8) 0.8046(10) 0.064(3) Uani d . O
CA46 1 0.2920(9) 0.3409(10) 0.7324(11) 0.046(3) Uiso d . C
HA46 1 0.2886(9) 0.3060(10) 0.7770(11) 0.055 Uiso calc R H
OA46 1 0.2813(7) 0.2789(8) 0.6386(8) 0.049(2) Uiso d . O
CA56 1 0.2220(9) 0.3882(10) 0.7064(11) 0.041(3) Uiso d . C
HA56 1 0.2206(9) 0.4143(10) 0.6538(11) 0.049 Uiso calc R H
OA56 1 0.2370(7) 0.4620(8) 0.7948(8) 0.052(2) Uiso d . O
CA66 1 0.1371(10) 0.3236(12) 0.6744(13) 0.060(4) Uiso d . C
HA6G 1 0.0959(10) 0.3583(12) 0.6631(13) 0.072 Uiso calc R H
HA6H 1 0.1215(10) 0.2763(12) 0.6121(13) 0.072 Uiso calc R H
OA66 1 0.1350(8) 0.2798(9) 0.7456(11) 0.077(3) Uani d . O
CA17 1 0.2602(10) 0.1823(11) 0.6249(12) 0.053(4) Uiso d . C
HA17 1 0.2596(10) 0.1731(11) 0.6854(12) 0.064 Uiso calc R H
CA27 1 0.3262(10) 0.1437(11) 0.6068(11) 0.049(4) Uiso d . C
HA27 1 0.3130(10) 0.0777(11) 0.6001(11) 0.059 Uiso calc R H
OA27 1 0.4054(8) 0.1887(8) 0.6872(9) 0.065(3) Uani d . O
CA37 1 0.3242(10) 0.1534(11) 0.5116(12) 0.051(4) Uiso d . C
HA37 1 0.3360(10) 0.2188(11) 0.5157(12) 0.061 Uiso calc R H
OA37 1 0.3859(7) 0.1123(8) 0.4906(9) 0.058(3) Uani d . O
CA47 1 0.2394(10) 0.0998(11) 0.4277(12) 0.050(3) Uiso d . C
HA47 1 0.2294(10) 0.0337(11) 0.4208(12) 0.060 Uiso calc R H
OA47 1 0.2381(7) 0.1143(8) 0.3379(8) 0.051(2) Uiso d . O
CA57 1 0.1730(10) 0.1367(12) 0.4497(12) 0.060(4) Uiso d . C
HA57 1 0.1797(10) 0.2005(12) 0.4482(12) 0.072 Uiso calc R H
OA57 1 0.1817(7) 0.1355(8) 0.5450(9) 0.060(3) Uiso d . O
CA67 1 0.0852(11) 0.0802(13) 0.3798(14) 0.071(5) Uiso d . C
HA6I 1 0.0465(11) 0.1090(13) 0.3962(14) 0.085 Uiso calc R H
HA6J 1 0.0746(11) 0.0779(13) 0.3126(14) 0.085 Uiso calc R H
OA67 1 0.0713(9) -0.0144(10) 0.3853(11) 0.099(4) Uani d . O
CB11 1 0.6831(9) 0.1190(10) 0.5057(11) 0.039(3) Uiso d . C
HB11 1 0.6782(9) 0.0620(10) 0.4577(11) 0.047 Uiso calc R H
CB21 1 0.6110(9) 0.1011(10) 0.5338(11) 0.040(3) Uiso d . C
HB21 1 0.6158(9) 0.0520(10) 0.5644(11) 0.048 Uiso calc R H
OB21 1 0.5317(7) 0.0714(8) 0.4476(9) 0.056(2) Uani d . O
CB31 1 0.6189(9) 0.1879(10) 0.6089(11) 0.043(3) Uiso d . C
HB31 1 0.6153(9) 0.2382(10) 0.5799(11) 0.051 Uiso calc R H
OB31 1 0.5538(7) 0.1721(9) 0.6379(9) 0.063(3) Uani d . O
CB41 1 0.7033(9) 0.2131(10) 0.6971(11) 0.042(3) Uiso d . C
HB41 1 0.7060(9) 0.1663(10) 0.7308(11) 0.050 Uiso calc R H
OB41 1 0.7138(7) 0.3033(8) 0.7637(8) 0.047(2) Uiso d . O
CB51 1 0.7731(9) 0.2246(10) 0.6647(11) 0.043(3) Uiso d . C
HB51 1 0.7744(9) 0.2775(10) 0.6399(11) 0.052 Uiso calc R H
OB51 1 0.7588(7) 0.1425(8) 0.5881(8) 0.049(2) Uiso d . O
CB61 1 0.8596(10) 0.2386(11) 0.7497(12) 0.057(4) Uiso d . C
HB6A 1 0.9007(10) 0.2388(11) 0.7238(12) 0.069 Uiso calc R H
HB6B 1 0.8760(10) 0.2985(11) 0.7993(12) 0.069 Uiso calc R H
OB61 1 0.8600(8) 0.1691(9) 0.7950(9) 0.068(3) Uani d . O
CB12 1 0.7329(9) 0.3111(10) 0.8628(11) 0.043(3) Uiso d . C
HB12 1 0.7328(9) 0.2501(10) 0.8712(11) 0.052 Uiso calc R H
CB22 1 0.6676(9) 0.3441(10) 0.8880(11) 0.045(3) Uiso d . C
HB22 1 0.6812(9) 0.3480(10) 0.9569(11) 0.054 Uiso calc R H
OB22 1 0.5874(7) 0.2782(8) 0.8245(9) 0.061(3) Uani d . O
CB32 1 0.6678(9) 0.4381(10) 0.8782(11) 0.045(3) Uiso d . C
HB32 1 0.6545(9) 0.4360(10) 0.8098(11) 0.054 Uiso calc R H
OB32 1 0.6083(7) 0.4723(8) 0.9071(9) 0.054(2) Uani d . O
CB42 1 0.7548(9) 0.5032(10) 0.9487(11) 0.043(3) Uiso d . C
HB42 1 0.7660(9) 0.5089(10) 1.0174(11) 0.051 Uiso calc R H
OB42 1 0.7557(7) 0.5913(8) 0.9343(8) 0.046(2) Uiso d . O
CB52 1 0.8196(9) 0.4669(10) 0.9262(12) 0.048(3) Uiso d . C
HB52 1 0.8136(9) 0.4697(10) 0.8611(12) 0.057 Uiso calc R H
OB52 1 0.8139(7) 0.3747(8) 0.9284(9) 0.053(2) Uiso d . O
CB62 1 0.9103(11) 0.5217(12) 1.0074(13) 0.061(4) Uiso d . C
HB6C 1 0.9501(11) 0.4963(12) 0.9898(13) 0.074 Uiso calc R H
HB6D 1 0.9208(11) 0.5858(12) 1.0093(13) 0.074 Uiso calc R H
OB62 1 0.9229(8) 0.5181(9) 1.0995(10) 0.082(3) Uani d . O
CB13 1 0.7852(9) 0.6725(10) 1.0192(12) 0.048(3) Uiso d . C
HB13 1 0.7965(9) 0.6531(10) 1.0781(12) 0.057 Uiso calc R H
CB23 1 0.7164(9) 0.7200(11) 1.0050(12) 0.046(3) Uiso d . C
HB23 1 0.7364(9) 0.7736(11) 1.0645(12) 0.055 Uiso calc R H
OB23 1 0.6445(7) 0.6625(8) 0.9955(9) 0.057(3) Uani d . O
CB33 1 0.7033(9) 0.7561(10) 0.9184(11) 0.046(3) Uiso d . C
HB33 1 0.6828(9) 0.7038(10) 0.8573(11) 0.055 Uiso calc R H
OB33 1 0.6429(7) 0.8078(9) 0.9082(10) 0.066(3) Uani d . O
CB43 1 0.7837(10) 0.8181(11) 0.9359(12) 0.048(3) Uiso d . C
HB43 1 0.8020(10) 0.8744(11) 0.9922(12) 0.058 Uiso calc R H
OB43 1 0.7701(7) 0.8407(8) 0.8447(8) 0.049(2) Uiso d . O
CB53 1 0.8514(10) 0.7661(11) 0.9527(12) 0.050(3) Uiso d . C
HB53 1 0.8332(10) 0.7137(11) 0.8924(12) 0.060 Uiso calc R H
OB53 1 0.8598(7) 0.7308(8) 1.0329(8) 0.053(2) Uiso d . O
CB63 1 0.9366(12) 0.8224(14) 0.9782(15) 0.077(5) Uiso d . C
HB6E 1 0.9764(12) 0.7861(14) 0.9927(15) 0.092 Uiso calc R H
HB6F 1 0.9362(12) 0.8435(14) 0.9236(15) 0.092 Uiso calc R H
OB63 1 0.9586(10) 0.8987(12) 1.0630(15) 0.127(6) Uani d . O
CB14 1 0.7922(9) 0.9370(10) 0.8546(11) 0.044(3) Uiso d . C
HB14 1 0.8066(9) 0.9755(10) 0.9219(11) 0.052 Uiso calc R H
CB24 1 0.7151(9) 0.9523(11) 0.7790(11) 0.045(3) Uiso d . C
HB24 1 0.7288(9) 1.0175(11) 0.7826(11) 0.054 Uiso calc R H
OB24 1 0.6462(7) 0.9355(9) 0.8049(9) 0.061(3) Uani d . O
CB34 1 0.6935(9) 0.8955(11) 0.6777(11) 0.045(3) Uiso d . C
HB34 1 0.6798(9) 0.8298(11) 0.6723(11) 0.054 Uiso calc R H
OB34 1 0.6220(7) 0.9134(8) 0.6060(9) 0.055(2) Uani d . O
CB44 1 0.7674(9) 0.9185(11) 0.6554(11) 0.043(3) Uiso d . C
HB44 1 0.7772(9) 0.9818(11) 0.6523(11) 0.052 Uiso calc R H
OB44 1 0.7454(7) 0.8529(8) 0.5595(8) 0.052(2) Uiso d . O
CB54 1 0.8449(9) 0.9088(11) 0.7336(11) 0.045(3) Uiso d . C
HB54 1 0.8385(9) 0.8432(11) 0.7273(11) 0.054 Uiso calc R H
OB54 1 0.8597(7) 0.9585(8) 0.8306(8) 0.051(2) Uiso d . O
CB64 1 0.9235(10) 0.9478(12) 0.7255(13) 0.059(4) Uiso d . C
HB6G 1 0.9720(10) 0.9448(12) 0.7805(13) 0.070 Uiso calc R H
HB6H 1 0.9213(10) 0.9106(12) 0.6644(13) 0.070 Uiso calc R H
OB64 1 0.9318(9) 1.0400(9) 0.7265(12) 0.090(4) Uani d . O
CB15 1 0.7567(10) 0.8853(11) 0.4876(12) 0.052(4) Uiso d . C
HB15 1 0.7734(10) 0.9532(11) 0.5127(12) 0.062 Uiso calc R H
CB25 1 0.6752(10) 0.8542(11) 0.3949(12) 0.049(4) Uiso d . C
HB25 1 0.6847(10) 0.8819(11) 0.3477(12) 0.059 Uiso calc R H
OB25 1 0.6131(7) 0.8873(8) 0.4144(9) 0.054(2) Uani d . O
CB35 1 0.6504(10) 0.7508(11) 0.3486(12) 0.050(3) Uiso d . C
HB35 1 0.6412(10) 0.7211(11) 0.3946(12) 0.060 Uiso calc R H
OB35 1 0.5750(7) 0.7209(8) 0.2574(9) 0.058(3) Uani d . O
CB45 1 0.7212(9) 0.7246(10) 0.3295(11) 0.045(3) Uiso d . C
HB45 1 0.7295(9) 0.7515(10) 0.2812(11) 0.054 Uiso calc R H
OB45 1 0.6965(7) 0.6233(8) 0.2904(8) 0.048(2) Uiso d . O
CB55 1 0.8004(10) 0.7576(12) 0.4256(13) 0.060(4) Uiso d . C
HB55 1 0.7913(10) 0.7289(12) 0.4724(13) 0.073 Uiso calc R H
OB55 1 0.8205(8) 0.8573(8) 0.4667(9) 0.063(3) Uiso d . O
CB65 1 0.8744(13) 0.7364(15) 0.4131(16) 0.085(5) Uiso d . C
HB6I 1 0.9245(13) 0.7645(15) 0.4758(16) 0.102 Uiso calc R H
HB6J 1 0.8661(13) 0.6699(15) 0.3937(16) 0.102 Uiso calc R H
OB65 1 0.8851(12) 0.7706(13) 0.3403(17) 0.139(7) Uani d . O
CB16 1 0.6963(9) 0.5827(10) 0.1976(11) 0.045(3) Uiso d . C
HB16 1 0.7027(9) 0.6315(10) 0.1681(11) 0.054 Uiso calc R H
CB26 1 0.6140(9) 0.5135(10) 0.1306(11) 0.047(3) Uiso d . C
HB26 1 0.6133(9) 0.4859(10) 0.0665(11) 0.056 Uiso calc R H
OB26 1 0.5463(7) 0.5556(8) 0.1150(9) 0.055(2) Uani d . O
CB36 1 0.6035(10) 0.4377(11) 0.1769(12) 0.050(3) Uiso d . C
HB36 1 0.6034(10) 0.4642(11) 0.2408(12) 0.060 Uiso calc R H
OB36 1 0.5269(7) 0.3664(8) 0.1116(10) 0.063(3) Uani d . O
CB46 1 0.6745(9) 0.3964(10) 0.1917(11) 0.040(3) Uiso d . C
HB46 1 0.6699(9) 0.3623(10) 0.1271(11) 0.048 Uiso calc R H
OB46 1 0.6682(7) 0.3327(8) 0.2468(8) 0.050(2) Uiso d . O
CB56 1 0.7592(9) 0.4688(10) 0.2518(12) 0.049(3) Uiso d . C
HB56 1 0.7674(9) 0.4945(10) 0.3200(12) 0.059 Uiso calc R H
OB56 1 0.7620(7) 0.5431(8) 0.2088(9) 0.052(2) Uiso d . O
CB66 1 0.8317(11) 0.4333(13) 0.2533(13) 0.066(4) Uiso d . C
HB6K 1 0.8828(11) 0.4841(13) 0.2896(13) 0.079 Uiso calc R H
HB6L 1 0.8370(11) 0.3878(13) 0.2878(13) 0.079 Uiso calc R H
OB66 1 0.8220(10) 0.3923(10) 0.1560(13) 0.094(4) Uani d . O
CB17 1 0.6714(10) 0.2414(11) 0.2085(12) 0.056(4) Uiso d . C
HB17 1 0.6724(10) 0.2335(11) 0.1442(12) 0.067 Uiso calc R H
CB27 1 0.5938(10) 0.1735(12) 0.1941(12) 0.058(4) Uiso d . C
HB27 1 0.5958(10) 0.1105(12) 0.1670(12) 0.070 Uiso calc R H
OB27 1 0.5208(8) 0.1873(9) 0.1264(9) 0.068(3) Uani d . O
CB37 1 0.5927(9) 0.1837(10) 0.2936(11) 0.046(3) Uiso d . C
HB37 1 0.5889(9) 0.2458(10) 0.3207(11) 0.055 Uiso calc R H
OB37 1 0.5210(7) 0.1153(8) 0.2800(9) 0.065(3) Uani d . O
CB47 1 0.6742(10) 0.1701(11) 0.3651(12) 0.050(3) Uiso d . C
HB47 1 0.6759(10) 0.1063(11) 0.3413(12) 0.060 Uiso calc R H
OB47 1 0.6746(7) 0.1878(7) 0.4598(8) 0.048(2) Uiso d . O
CB57 1 0.7483(11) 0.2364(13) 0.3719(13) 0.063(4) Uiso d . C
HB57 1 0.7506(11) 0.3003(13) 0.4030(13) 0.076 Uiso calc R H
OB57 1 0.7436(8) 0.2249(9) 0.2736(10) 0.068(3) Uiso d . O
CB67 1 0.8318(14) 0.2152(16) 0.4310(17) 0.090(6) Uiso d . C
O67A* 0.78(4) 0.8299(15) 0.127(2) 0.3906(19) 0.140(11) Uani d P O
O67B* 0.22(4) 0.895(4) 0.260(4) 0.424(4) 0.08(2) Uiso d P O
O161 0.77 0.094(4) 0.890(4) 0.905(4) 0.30(3) Uani d P O
O162 1 0.035(4) 0.535(3) 0.830(3) 0.33(3) Uani d . O
O163 1 0.109(4) 0.730(4) 0.963(3) 0.37(4) Uani d . O
O164 1 0.1835(15) -0.0067(14) 0.7190(16) 0.150(7) Uani d . O
O16A 0.85 0.270(3) 0.833(5) -0.028(4) 0.35(3) Uani d P O
O16B 0.97 1.074(4) 0.816(3) 0.692(5) 0.42(4) Uani d P O
O166 1 0.0635(10) 0.0925(10) 0.6854(15) 0.112(5) Uani d . O
O167 1 0.0367(9) 0.8433(10) 0.2249(11) 0.095(4) Uani d . O
O121 0.96 0.401(3) 0.9059(18) 0.185(3) 0.248(17) Uani d P O
O122 1 0.342(2) 0.095(2) 0.850(2) 0.240(14) Uani d . O
O123 1 0.469(2) 0.7598(18) 0.0578(17) 0.212(13) Uani d . O
O125 1 0.576(4) 0.978(3) 0.008(3) 0.46(4) Uani d . O
O127 1 0.4801(16) 0.0596(12) 0.7515(15) 0.174(10) Uani d . O
O261 1 0.8981(12) 0.1942(14) -0.0106(13) 0.123(6) Uani d . O
O262 1 -0.001(2) 0.368(2) 0.129(3) 0.221(13) Uani d . O
O263 0.21 0.889(4) -0.004(5) 0.170(5) 0.10(2) Uiso d P O
O265 1 0.9679(12) 0.6814(15) 0.2518(15) 0.110(5) Uani d . O
O266 1 0.7904(16) 0.2054(17) 0.0694(18) 0.142(7) Uani d . O
O26A 1 -0.042(3) 0.021(4) 0.482(3) 0.32(4) Uani d . O
O26B 1 -0.113(3) 0.150(4) 0.236(3) 0.29(2) Uani d . O
O222 0.92 0.5069(18) 0.2424(17) 0.9329(16) 0.168(12) Uani d P O
O223 0.68 0.602(4) 0.781(3) 0.109(4) 0.25(2) Uani d P O
O224 1 0.643(2) 0.104(2) 0.918(3) 0.225(13) Uani d . O
O225 0.76 0.544(2) 0.932(2) 0.244(2) 0.155(9) Uiso d P O
O227 0.96 0.395(4) 0.009(5) -0.002(5) 0.34(3) Uiso d P O
O1 0.42 0.847(12) -0.104(16) 0.211(17) 0.31(11) Uiso d P O
O2 0.38 0.248(7) -0.041(8) 0.895(8) 0.25(4) Uiso d P O
CA1 0.83 0.096(2) 0.400(3) 0.313(3) 0.66(4) Uiso d PG C
CA2 0.83 0.186(2) 0.403(3) 0.373(3) 0.43(4) Uiso d PG C
CA3 0.83 0.243(2) 0.499(3) 0.430(3) 0.40(4) Uiso d PG C
CA4 0.83 0.282(2) 0.496(3) 0.352(3) 0.41(4) Uiso d PG C
CA5 0.83 0.322(2) 0.414(2) 0.365(3) 0.47(4) Uiso d PG C
CA6 0.83 0.405(2) 0.446(2) 0.362(2) 0.55(4) Uiso d PG C
CA7 0.83 0.445(2) 0.367(2) 0.357(3) 0.49(4) Uiso d PG C
CA8 0.83 0.537(2) 0.434(2) 0.391(2) 0.47(4) Uiso d PG C
CA9 0.83 0.602(2) 0.425(4) 0.487(2) 0.47(4) Uiso d PG C
OA1 0.83 0.091(3) 0.486(4) 0.327(5) 0.52(3) Uiso d PG O
OA2 0.83 0.029(3) 0.322(3) 0.282(4) 0.45(3) Uiso d PG O
CB1 0.77 1.011(2) 0.493(3) 0.496(3) 0.43(4) Uiso d PG C
CB2 0.77 0.944(2) 0.509(2) 0.535(2) 0.39(4) Uiso d PG C
CB3 0.77 0.937(3) 0.484(3) 0.626(3) 0.53(4) Uiso d PG C
CB4 0.77 0.866(3) 0.523(3) 0.638(3) 0.53(4) Uiso d PG C
CB5 0.77 0.789(2) 0.513(2) 0.552(3) 0.51(4) Uiso d PG C
CB6 0.77 0.769(2) 0.610(2) 0.594(3) 0.40(4) Uiso d PG C
CB7 0.77 0.724(3) 0.608(3) 0.668(3) 0.53(4) Uiso d PG C
CB8 0.77 0.636(3) 0.635(3) 0.615(4) 0.59(4) Uiso d PG C
CB9 0.77 0.556(3) 0.611(4) 0.627(4) 0.44(4) Uiso d PG C
OB1 0.77 1.056(3) 0.423(3) 0.496(4) 0.50(3) Uiso d PG O
OB2 0.77 1.037(3) 0.550(4) 0.464(4) 0.55(3) Uiso d PG O

loop_
_atom_type_symbol
_atom_type_description
_atom_type_scat_dispersion_real
_atom_type_scat_dispersion_imag
_atom_type_scat_source
C C 0.0033 0.0016 'International Tables Vol C Tables 4.2.6.8 and 6.1.1.4'
H H 0.0000 0.0000 'International Tables Vol C Tables 4.2.6.8 and 6.1.1.4'
O O 0.0106 0.0060 'International Tables Vol C Tables 4.2.6.8 and 6.1.1.4'

loop_
_geom_angle_atom_site_label_1
_geom_angle_atom_site_label_2
_geom_angle_atom_site_label_3
_geom_angle_site_symmetry_1
_geom_angle_site_symmetry_3
_geom_angle
OA47 CA11 OA51 . . 109.4(10)
OA47 CA11 CA21 . . 108.9(11)
OA51 CA11 CA21 . . 110.1(12)
OA21 CA21 CA31 . . 113.5(13)
OA21 CA21 CA11 . . 109.1(13)
CA31 CA21 CA11 . . 110.3(13)
OA31 CA31 CA21 . . 111.4(13)
OA31 CA31 CA41 . . 110.5(12)
CA21 CA31 CA41 . . 109.9(13)
OA41 CA41 CA51 . . 109.2(11)
OA41 CA41 CA31 . . 106.1(11)
CA51 CA41 CA31 . . 111.3(12)
CA12 OA41 CA41 . . 117.9(11)
OA51 CA51 CA41 . . 112.5(12)
OA51 CA51 CA61 . . 105.5(14)
CA41 CA51 CA61 . . 113.9(15)
CA51 OA51 CA11 . . 114.2(11)
O61B CA61 O61A . . 95.(3)
O61B CA61 CA51 . . 114.(2)
O61A CA61 CA51 . . 117.(2)
CA61 O61A O61B . . 39.6(15)
CA61 O61B O61A . . 45.4(18)
OA52 CA12 OA41 . . 112.2(11)
OA52 CA12 CA22 . . 110.4(11)
OA41 CA12 CA22 . . 106.3(11)
OA22 CA22 CA32 . . 112.3(12)
OA22 CA22 CA12 . . 110.1(12)
CA32 CA22 CA12 . . 108.6(12)
OA32 CA32 CA22 . . 109.9(11)
OA32 CA32 CA42 . . 108.6(11)
CA22 CA32 CA42 . . 109.0(11)
OA42 CA42 CA52 . . 108.9(11)
OA42 CA42 CA32 . . 107.6(11)
CA52 CA42 CA32 . . 111.2(12)
CA13 OA42 CA42 . . 117.8(10)
OA52 CA52 CA42 . . 111.0(12)
OA52 CA52 CA62 . . 103.7(11)
CA42 CA52 CA62 . . 113.0(12)
CA12 OA52 CA52 . . 113.7(11)
OA62 CA62 CA52 . . 112.5(13)
OA42 CA13 OA53 . . 110.3(11)
OA42 CA13 CA23 . . 109.4(11)
OA53 CA13 CA23 . . 110.2(11)
OA23 CA23 CA33 . . 113.1(12)
OA23 CA23 CA13 . . 109.0(11)
CA33 CA23 CA13 . . 110.3(12)
OA33 CA33 CA43 . . 109.9(11)
OA33 CA33 CA23 . . 109.6(11)
CA43 CA33 CA23 . . 108.5(12)
OA43 CA43 CA33 . . 108.0(11)
OA43 CA43 CA53 . . 109.4(11)
CA33 CA43 CA53 . . 110.4(12)
CA14 OA43 CA43 . . 118.7(10)
OA53 CA53 CA63 . . 106.8(12)
OA53 CA53 CA43 . . 109.0(11)
CA63 CA53 CA43 . . 112.9(13)
CA13 OA53 CA53 . . 114.0(11)
OA63 CA63 CA53 . . 110.5(14)
OA54 CA14 OA43 . . 112.8(11)
OA54 CA14 CA24 . . 112.4(11)
OA43 CA14 CA24 . . 107.5(11)
OA24 CA24 CA34 . . 112.1(11)
OA24 CA24 CA14 . . 112.6(11)
CA34 CA24 CA14 . . 108.4(11)
OA34 CA34 CA24 . . 111.5(11)
OA34 CA34 CA44 . . 109.3(11)
CA24 CA34 CA44 . . 110.1(11)
OA44 CA44 CA54 . . 109.3(11)
OA44 CA44 CA34 . . 106.9(11)
CA54 CA44 CA34 . . 111.5(11)
CA15 OA44 CA44 . . 118.1(11)
OA54 CA54 CA64 . . 105.5(12)
OA54 CA54 CA44 . . 111.5(11)
CA64 CA54 CA44 . . 111.8(13)
CA14 OA54 CA54 . . 113.3(10)
OA64 CA64 CA54 . . 113.0(13)
OA55 CA15 OA44 . . 111.1(12)
OA55 CA15 CA25 . . 110.1(12)
OA44 CA15 CA25 . . 107.8(12)
OA25 CA25 CA35 . . 111.2(12)
OA25 CA25 CA15 . . 110.8(12)
CA35 CA25 CA15 . . 109.4(12)
OA35 CA35 CA25 . . 110.1(11)
OA35 CA35 CA45 . . 109.3(11)
CA25 CA35 CA45 . . 109.3(11)
OA45 CA45 CA55 . . 107.7(11)
OA45 CA45 CA35 . . 108.0(10)
CA55 CA45 CA35 . . 111.3(12)
CA16 OA45 CA45 . . 118.0(10)
OA55 CA55 CA65 . . 106.2(14)
OA55 CA55 CA45 . . 108.7(12)
CA65 CA55 CA45 . . 114.3(15)
CA15 OA55 CA55 . . 114.3(11)
O65A CA65 CA55 . . 109.(2)
O65A CA65 O65B . 1_455 115.(3)
CA55 CA65 O65B . 1_455 112.(2)
OA45 CA16 OA56 . . 110.8(10)
OA45 CA16 CA26 . . 108.1(11)
OA56 CA16 CA26 . . 110.2(11)
OA26 CA26 CA36 . . 112.7(11)
OA26 CA26 CA16 . . 110.1(11)
CA36 CA26 CA16 . . 109.1(11)
OA36 CA36 CA46 . . 109.7(12)
OA36 CA36 CA26 . . 110.0(12)
CA46 CA36 CA26 . . 108.9(12)
OA46 CA46 CA36 . . 106.9(11)
OA46 CA46 CA56 . . 106.6(11)
CA36 CA46 CA56 . . 111.1(12)
CA17 OA46 CA46 . . 116.6(11)
OA56 CA56 CA66 . . 105.6(11)
OA56 CA56 CA46 . . 109.2(10)
CA66 CA56 CA46 . . 112.8(12)
CA16 OA56 CA56 . . 113.6(10)
OA66 CA66 CA56 . . 113.0(13)
OA57 CA17 OA46 . . 111.7(12)
OA57 CA17 CA27 . . 109.6(12)
OA46 CA17 CA27 . . 108.5(12)
OA27 CA27 CA37 . . 111.6(12)
OA27 CA27 CA17 . . 110.4(12)
CA37 CA27 CA17 . . 109.0(12)
OA37 CA37 CA47 . . 107.0(11)
OA37 CA37 CA27 . . 109.7(12)
CA47 CA37 CA27 . . 109.1(12)
OA47 CA47 CA37 . . 107.8(12)
OA47 CA47 CA57 . . 110.0(12)
CA37 CA47 CA57 . . 108.6(12)
CA11 OA47 CA47 . . 118.2(11)
OA57 CA57 CA67 . . 104.8(13)
OA57 CA57 CA47 . . 110.6(12)
CA67 CA57 CA47 . . 113.9(14)
CA17 OA57 CA57 . . 116.5(12)
OA67 CA67 CA57 . . 110.7(14)
OB51 CB11 OB47 . . 112.9(10)
OB51 CB11 CB21 . . 110.2(11)
OB47 CB11 CB21 . . 108.2(10)
OB21 CB21 CB31 . . 111.6(11)
OB21 CB21 CB11 . . 110.8(11)
CB31 CB21 CB11 . . 108.8(11)
OB31 CB31 CB21 . . 109.8(11)
OB31 CB31 CB41 . . 110.3(11)
CB21 CB31 CB41 . . 107.9(11)
OB41 CB41 CB31 . . 106.9(10)
OB41 CB41 CB51 . . 107.4(10)
CB31 CB41 CB51 . . 110.3(11)
CB12 OB41 CB41 . . 117.9(10)
OB51 CB51 CB41 . . 109.9(11)
OB51 CB51 CB61 . . 106.1(11)
CB41 CB51 CB61 . . 112.3(12)
CB11 OB51 CB51 . . 113.9(10)
OB61 CB61 CB51 . . 112.4(13)
OB41 CB12 OB52 . . 110.7(10)
OB41 CB12 CB22 . . 109.7(11)
OB52 CB12 CB22 . . 109.5(11)
OB22 CB22 CB32 . . 111.6(11)
OB22 CB22 CB12 . . 109.0(11)
CB32 CB22 CB12 . . 110.2(12)
OB32 CB32 CB22 . . 110.6(11)
OB32 CB32 CB42 . . 108.0(11)
CB22 CB32 CB42 . . 107.8(11)
OB42 CB42 CB52 . . 110.3(11)
OB42 CB42 CB32 . . 107.3(10)
CB52 CB42 CB32 . . 110.0(11)
CB42 OB42 CB13 . . 119.2(10)
OB52 CB52 CB42 . . 111.7(11)
OB52 CB52 CB62 . . 103.3(11)
CB42 CB52 CB62 . . 111.8(12)
CB52 OB52 CB12 . . 113.7(10)
OB62 CB62 CB52 . . 112.5(13)
OB53 CB13 OB42 . . 110.6(11)
OB53 CB13 CB23 . . 112.5(11)
OB42 CB13 CB23 . . 108.4(11)
OB23 CB23 CB33 . . 114.0(12)
OB23 CB23 CB13 . . 111.6(11)
CB33 CB23 CB13 . . 108.3(12)
OB33 CB33 CB43 . . 108.8(11)
OB33 CB33 CB23 . . 109.4(11)
CB43 CB33 CB23 . . 110.1(12)
OB43 CB43 CB33 . . 107.7(11)
OB43 CB43 CB53 . . 106.1(11)
CB33 CB43 CB53 . . 110.1(12)
CB14 OB43 CB43 . . 116.7(10)
OB53 CB53 CB63 . . 106.4(13)
OB53 CB53 CB43 . . 109.2(11)
CB63 CB53 CB43 . . 115.6(13)
CB13 OB53 CB53 . . 114.1(11)
OB63 CB63 CB53 . . 106.2(16)
OB54 CB14 OB43 . . 110.3(10)
OB54 CB14 CB24 . . 108.8(11)
OB43 CB14 CB24 . . 105.7(11)
OB24 CB24 CB34 . . 112.6(11)
OB24 CB24 CB14 . . 109.9(11)
CB34 CB24 CB14 . . 111.0(12)
OB34 CB34 CB24 . . 110.5(11)
OB34 CB34 CB44 . . 108.9(11)
CB24 CB34 CB44 . . 109.5(12)
OB44 CB44 CB54 . . 110.0(11)
OB44 CB44 CB34 . . 106.4(11)
CB54 CB44 CB34 . . 110.4(11)
CB15 OB44 CB44 . . 119.1(11)
OB54 CB54 CB44 . . 112.0(11)
OB54 CB54 CB64 . . 104.9(11)
CB44 CB54 CB64 . . 112.4(12)
CB14 OB54 CB54 . . 115.5(10)
OB64 CB64 CB54 . . 111.1(13)
OB44 CB15 OB55 . . 112.4(12)
OB44 CB15 CB25 . . 109.7(12)
OB55 CB15 CB25 . . 110.8(12)
OB25 CB25 CB35 . . 113.6(12)
OB25 CB25 CB15 . . 110.8(12)
CB35 CB25 CB15 . . 110.1(12)
OB35 CB35 CB25 . . 110.6(12)
OB35 CB35 CB45 . . 110.0(12)
CB25 CB35 CB45 . . 108.4(12)
OB45 CB45 CB55 . . 109.5(11)
OB45 CB45 CB35 . . 106.5(11)
CB55 CB45 CB35 . . 109.6(12)
CB16 OB45 CB45 . . 117.3(10)
OB55 CB55 CB65 . . 107.4(14)
OB55 CB55 CB45 . . 108.7(12)
CB65 CB55 CB45 . . 113.2(14)
CB15 OB55 CB55 . . 112.4(12)
OB65 CB65 CB55 . . 110.5(17)
OB56 CB16 OB45 . . 111.9(11)
OB56 CB16 CB26 . . 111.4(11)
OB45 CB16 CB26 . . 108.7(11)
OB26 CB26 CB16 . . 111.3(11)
OB26 CB26 CB36 . . 110.2(11)
CB16 CB26 CB36 . . 108.3(12)
OB36 CB36 CB46 . . 108.5(12)
OB36 CB36 CB26 . . 110.1(12)
CB46 CB36 CB26 . . 108.4(12)
OB46 CB46 CB36 . . 106.9(11)
OB46 CB46 CB56 . . 108.3(11)
CB36 CB46 CB56 . . 112.3(11)
CB17 OB46 CB46 . . 117.5(11)
OB56 CB56 CB66 . . 105.1(12)
OB56 CB56 CB46 . . 110.0(11)
CB66 CB56 CB46 . . 114.1(13)
CB16 OB56 CB56 . . 113.4(10)
OB66 CB66 CB56 . . 111.7(14)
OB57 CB17 OB46 . . 110.8(12)
OB57 CB17 CB27 . . 110.0(13)
OB46 CB17 CB27 . . 108.7(12)
OB27 CB27 CB17 . . 110.7(13)
OB27 CB27 CB37 . . 111.0(13)
CB17 CB27 CB37 . . 109.5(13)
OB37 CB37 CB47 . . 110.3(11)
OB37 CB37 CB27 . . 109.2(12)
CB47 CB37 CB27 . . 108.9(12)
OB47 CB47 CB57 . . 110.0(12)
OB47 CB47 CB37 . . 107.6(11)
CB57 CB47 CB37 . . 109.8(12)
CB11 OB47 CB47 . . 118.9(10)
OB57 CB57 CB47 . . 110.2(13)
OB57 CB57 CB67 . . 104.5(14)
CB47 CB57 CB67 . . 111.4(15)
CB17 OB57 CB57 . . 113.0(12)
O67B CB67 O67A . . 100.(3)
O67B CB67 CB57 . . 113.(3)
O67A CB67 CB57 . . 111.6(19)
OA2 CA1 OA1 1_455 1_455 125.5
OA2 CA1 CA2 1_455 . 122.2
OA1 CA1 CA2 1_455 . 108.24(5)
CA3 CA2 CA1 . . 113.5
CA2 CA3 CA4 . . 92.5
CA5 CA4 CA3 . . 99.3
CA6 CA5 CA4 . . 102.9
CA7 CA6 CA5 . . 109.0
CA6 CA7 CA8 . . 94.2
CA9 CA8 CA7 . . 111.2
OB2 CB1 OB1 . . 109.0
OB2 CB1 CB2 . . 118.7
OB1 CB1 CB2 . . 132.1
CB1 CB2 CB3 . . 127.6
CB4 CB3 CB2 . . 106.0
CB5 CB4 CB3 . . 121.6
CB4 CB5 CB6 . . 99.6
CB5 CB6 CB7 . . 115.6
CB8 CB7 CB6 . . 105.6
CB9 CB8 CB7 . . 128.8

loop_
_geom_bond_atom_site_label_1
_geom_bond_atom_site_label_2
_geom_bond_site_symmetry_2
_geom_bond_distance
CA11 OA47 . 1.42(2)
CA11 OA51 . 1.45(2)
CA11 CA21 . 1.52(2)
CA21 OA21 . 1.41(2)
CA21 CA31 . 1.52(2)
CA31 OA31 . 1.40(2)
CA31 CA41 . 1.52(2)
CA41 OA41 . 1.46(2)
CA41 CA51 . 1.49(2)
OA41 CA12 . 1.42(2)
CA51 OA51 . 1.43(2)
CA51 CA61 . 1.49(3)
CA61 O61B . 1.15(3)
CA61 O61A . 1.28(3)
O61A O61B . 1.80(4)
CA12 OA52 . 1.40(2)
CA12 CA22 . 1.53(2)
CA22 OA22 . 1.45(2)
CA22 CA32 . 1.49(2)
CA32 OA32 . 1.44(2)
CA32 CA42 . 1.50(2)
CA42 OA42 . 1.45(2)
CA42 CA52 . 1.51(2)
OA42 CA13 . 1.40(2)
CA52 OA52 . 1.45(2)
CA52 CA62 . 1.54(2)
CA62 OA62 . 1.40(2)
CA13 OA53 . 1.43(2)
CA13 CA23 . 1.52(2)
CA23 OA23 . 1.41(2)
CA23 CA33 . 1.52(2)
CA33 OA33 . 1.43(2)
CA33 CA43 . 1.50(2)
CA43 OA43 . 1.44(2)
CA43 CA53 . 1.52(2)
OA43 CA14 . 1.42(2)
CA53 OA53 . 1.44(2)
CA53 CA63 . 1.49(2)
CA63 OA63 . 1.42(2)
CA14 OA54 . 1.40(2)
CA14 CA24 . 1.51(2)
CA24 OA24 . 1.41(2)
CA24 CA34 . 1.51(2)
CA34 OA34 . 1.44(2)
CA34 CA44 . 1.51(2)
CA44 OA44 . 1.44(2)
CA44 CA54 . 1.52(2)
OA44 CA15 . 1.42(2)
CA54 OA54 . 1.43(2)
CA54 CA64 . 1.48(2)
CA64 OA64 . 1.44(2)
CA15 OA55 . 1.40(2)
CA15 CA25 . 1.53(2)
CA25 OA25 . 1.43(2)
CA25 CA35 . 1.50(2)
CA35 OA35 . 1.45(2)
CA35 CA45 . 1.50(2)
CA45 OA45 . 1.46(2)
CA45 CA55 . 1.50(2)
OA45 CA16 . 1.42(2)
CA55 OA55 . 1.47(2)
CA55 CA65 . 1.48(3)
CA65 O65A . 1.40(5)
CA65 O65B 1_455 1.46(4)
O65B CA65 1_655 1.46(4)
CA16 OA56 . 1.42(2)
CA16 CA26 . 1.52(2)
CA26 OA26 . 1.42(2)
CA26 CA36 . 1.50(2)
CA36 OA36 . 1.43(2)
CA36 CA46 . 1.50(2)
CA46 OA46 . 1.47(2)
CA46 CA56 . 1.53(2)
OA46 CA17 . 1.42(2)
CA56 OA56 . 1.46(2)
CA56 CA66 . 1.51(2)
CA66 OA66 . 1.43(2)
CA17 OA57 . 1.40(2)
CA17 CA27 . 1.51(2)
CA27 OA27 . 1.40(2)
CA27 CA37 . 1.50(2)
CA37 OA37 . 1.47(2)
CA37 CA47 . 1.50(2)
CA47 OA47 . 1.45(2)
CA47 CA57 . 1.53(2)
CA57 OA57 . 1.42(2)
CA57 CA67 . 1.49(2)
CA67 OA67 . 1.47(2)
CB11 OB51 . 1.38(2)
CB11 OB47 . 1.40(2)
CB11 CB21 . 1.53(2)
CB21 OB21 . 1.43(2)
CB21 CB31 . 1.50(2)
CB31 OB31 . 1.42(2)
CB31 CB41 . 1.51(2)
CB41 OB41 . 1.46(2)
CB41 CB51 . 1.53(2)
OB41 CB12 . 1.40(2)
CB51 OB51 . 1.43(2)
CB51 CB61 . 1.54(2)
CB61 OB61 . 1.41(2)
CB12 OB52 . 1.43(2)
CB12 CB22 . 1.50(2)
CB22 OB22 . 1.43(2)
CB22 CB32 . 1.49(2)
CB32 OB32 . 1.44(2)
CB32 CB42 . 1.52(2)
CB42 OB42 . 1.43(2)
CB42 CB52 . 1.50(2)
OB42 CB13 . 1.44(2)
CB52 OB52 . 1.42(2)
CB52 CB62 . 1.56(2)
CB62 OB62 . 1.37(2)
CB13 OB53 . 1.40(2)
CB13 CB23 . 1.51(2)
CB23 OB23 . 1.38(2)
CB23 CB33 . 1.51(2)
CB33 OB33 . 1.44(2)
CB33 CB43 . 1.49(2)
CB43 OB43 . 1.47(2)
CB43 CB53 . 1.54(2)
OB43 CB14 . 1.43(2)
CB53 OB53 . 1.43(2)
CB53 CB63 . 1.49(2)
CB63 OB63 . 1.41(3)
CB14 OB54 . 1.42(2)
CB14 CB24 . 1.52(2)
CB24 OB24 . 1.45(2)
CB24 CB34 . 1.47(2)
CB34 OB34 . 1.45(2)
CB34 CB44 . 1.51(2)
CB44 OB44 . 1.45(2)
CB44 CB54 . 1.51(2)
OB44 CB15 . 1.39(2)
CB54 OB54 . 1.42(2)
CB54 CB64 . 1.51(2)
CB64 OB64 . 1.40(2)
CB15 OB55 . 1.42(2)
CB15 CB25 . 1.50(2)
CB25 OB25 . 1.41(2)
CB25 CB35 . 1.50(2)
CB35 OB35 . 1.43(2)
CB35 CB45 . 1.52(2)
CB45 OB45 . 1.46(2)
CB45 CB55 . 1.51(2)
OB45 CB16 . 1.43(2)
CB55 OB55 . 1.45(2)
CB55 CB65 . 1.50(3)
CB65 OB65 . 1.41(3)
CB16 OB56 . 1.39(2)
CB16 CB26 . 1.48(2)
CB26 OB26 . 1.44(2)
CB26 CB36 . 1.53(2)
CB36 OB36 . 1.43(2)
CB36 CB46 . 1.49(2)
CB46 OB46 . 1.46(2)
CB46 CB56 . 1.52(2)
OB46 CB17 . 1.42(2)
CB56 OB56 . 1.45(2)
CB56 CB66 . 1.49(2)
CB66 OB66 . 1.42(2)
CB17 OB57 . 1.41(2)
CB17 CB27 . 1.51(2)
CB27 OB27 . 1.41(2)
CB27 CB37 . 1.52(2)
CB37 OB37 . 1.44(2)
CB37 CB47 . 1.54(2)
CB47 OB47 . 1.42(2)
CB47 CB57 . 1.50(2)
CB57 OB57 . 1.46(2)
CB57 CB67 . 1.56(3)
CB67 O67B . 1.29(6)
CB67 O67A . 1.35(3)
O263 O1 . 2.0(2)
CA1 OA2 1_455 1.40
CA1 OA1 1_455 1.32
CA1 CA2 . 1.51
CA2 CA3 . 1.49
CA3 CA4 . 1.61
CA4 CA5 . 1.57
CA5 CA6 . 1.52
CA6 CA7 . 1.52
CA7 CA8 . 1.61
CA8 CA9 . 1.55
OA1 CA1 1_655 1.32(7)
OA2 CA1 1_655 1.40(6)
CB1 OB2 . 1.22
CB1 OB1 . 1.46
CB1 CB2 . 1.57
CB2 CB3 . 1.59
CB3 CB4 . 1.54
CB4 CB5 . 1.46
CB5 CB6 . 1.64
CB6 CB7 . 1.65
CB7 CB8 . 1.64
CB8 CB9 . 1.54
